data_7053259
loop_
_publ_author_name
'Thakuria, Ranjit'
'Sarma, Bipul'
'Nangia, Ashwini'

_publ_section_title
;
 Supramolecular networks of a H-shaped aromatic phenol host
;
_journal_issue 4
_journal_name_full 'New Journal of Chemistry'
_journal_page_first 623
_journal_paper_doi 10.1039/b9nj00234k
_journal_volume 34
_journal_year 2010
_chemical_formula_moiety 'C32 H26 O4, 1.5(C12 H8 N2)'
_chemical_formula_sum 'C50 H38 N3 O4'
_chemical_formula_weight 744.83
_chemical_name_common
;1:1.5 complex of 1,4-di(bis(4'-hydroxyphenyl)methyl)benzene
and Phenazine
;
_chemical_name_systematic
;
1:1.5 complex of 1,4-di[bis(4'-hydroxyphenyl)methyl]benzene and Phenazine
;
_space_group_IT_number 2
_symmetry_cell_setting triclinic
_symmetry_space_group_name_Hall '-P 1'
_symmetry_space_group_name_H-M 'P -1'
_atom_sites_solution_hydrogens geom
_atom_sites_solution_primary direct
_atom_sites_solution_secondary difmap
_audit_creation_method SHELXL-97
_cell_angle_alpha 96.0410(10)
_cell_angle_beta 103.7210(10)
_cell_angle_gamma 102.7000(10)
_cell_formula_units_Z 2
_cell_length_a 10.2976(8)
_cell_length_b 11.2084(9)
_cell_length_c 18.4225(15)
_cell_measurement_reflns_used 4762
_cell_measurement_temperature 298(2)
_cell_measurement_theta_max 26.07
_cell_measurement_theta_min 1.89
_cell_volume 1987.1(3)
_computing_cell_refinement 'Bruker SMART'
_computing_data_collection 'Bruker SMART'
_computing_data_reduction 'Bruker SAINT'
_computing_molecular_graphics 'Bruker SHELXTL'
_computing_publication_material 'Bruker SHELXTL'
_computing_structure_refinement 'SHELXL-97 (Sheldrick, 1997)'
_computing_structure_solution 'SHELXS-97 (Sheldrick, 1990)'
_diffrn_ambient_temperature 298(2)
_diffrn_measured_fraction_theta_full 0.991
_diffrn_measured_fraction_theta_max 0.991
_diffrn_measurement_device_type 'CCD area detector'
_diffrn_measurement_method 'phi and omega scans'
_diffrn_radiation_monochromator graphite
_diffrn_radiation_source 'fine-focus sealed tube'
_diffrn_radiation_type MoK\a
_diffrn_radiation_wavelength 0.71073
_diffrn_reflns_av_R_equivalents 0.0340
_diffrn_reflns_av_sigmaI/netI 0.0480
_diffrn_reflns_limit_h_max 12
_diffrn_reflns_limit_h_min -12
_diffrn_reflns_limit_k_max 13
_diffrn_reflns_limit_k_min -13
_diffrn_reflns_limit_l_max 22
_diffrn_reflns_limit_l_min -22
_diffrn_reflns_number 20835
_diffrn_reflns_theta_full 26.07
_diffrn_reflns_theta_max 26.07
_diffrn_reflns_theta_min 1.89
_exptl_absorpt_coefficient_mu 0.079
_exptl_absorpt_correction_T_max 0.9859
_exptl_absorpt_correction_T_min 0.9637
_exptl_absorpt_correction_type multi-scan
_exptl_absorpt_process_details 'Bruker AXS SADABS program'
_exptl_crystal_colour yellow
_exptl_crystal_density_diffrn 1.245
_exptl_crystal_density_method 'not measured'
_exptl_crystal_description block
_exptl_crystal_F_000 782
_exptl_crystal_size_max 0.47
_exptl_crystal_size_mid 0.23
_exptl_crystal_size_min 0.18
_refine_diff_density_max 0.234
_refine_diff_density_min -0.133
_refine_diff_density_rms 0.036
_refine_ls_extinction_method none
_refine_ls_goodness_of_fit_ref 1.016
_refine_ls_hydrogen_treatment constr
_refine_ls_matrix_type full
_refine_ls_number_parameters 514
_refine_ls_number_reflns 7790
_refine_ls_number_restraints 0
_refine_ls_restrained_S_all 1.016
_refine_ls_R_factor_all 0.1302
_refine_ls_R_factor_gt 0.0651
_refine_ls_shift/su_max 0.000
_refine_ls_shift/su_mean 0.000
_refine_ls_structure_factor_coef Fsqd
_refine_ls_weighting_details 'calc w=1/[\s^2^(Fo^2^)+(0.0799P)^2^+0.2065P] where P=(Fo^2^+2Fc^2^)/3'
_refine_ls_weighting_scheme calc
_refine_ls_wR_factor_gt 0.1538
_refine_ls_wR_factor_ref 0.1830
_reflns_number_gt 4071
_reflns_number_total 7790
_reflns_threshold_expression >2sigma(I)
_cod_data_source_file b9nj00234k.txt
_cod_data_source_block an608_1_Phez
_cod_depositor_comments
;
The following automatic conversions were performed:

'_symmetry_cell_setting' value 'Triclinic' changed to 'triclinic'
according to /home/saulius/struct/CIF-dictionaries/cif_core.dic
dictionary named 'cif_core.dic' version 2.4.2 from 2011-04-26.

Automatic conversion script
Id: cif_fix_values 1891 2012-01-12 08:04:46Z andrius 
;
_cod_original_sg_symbol_H-M 'P-1 '
_cod_database_code 7053259

loop_
_symmetry_equiv_pos_as_xyz
'x, y, z'
'-x, -y, -z'

loop_
_atom_site_label
_atom_site_type_symbol
_atom_site_fract_x
_atom_site_fract_y
_atom_site_fract_z
_atom_site_U_iso_or_equiv
_atom_site_adp_type
_atom_site_occupancy
_atom_site_symmetry_multiplicity
_atom_site_calc_flag
_atom_site_refinement_flags
C1 C 1.0151(3) 0.3584(3) 0.15413(15) 0.0663(7) Uani 1 1 d .
C2 C 1.0840(3) 0.4577(3) 0.12890(16) 0.0745(8) Uani 1 1 d .
H2 H 1.1781 0.4704 0.1336 0.089 Uiso 1 1 calc R
C3 C 1.0142(3) 0.5385(3) 0.09670(15) 0.0711(8) Uani 1 1 d .
H3 H 1.0622 0.6054 0.0797 0.085 Uiso 1 1 calc R
C4 C 0.8738(3) 0.5229(2) 0.08890(13) 0.0588(7) Uani 1 1 d .
C5 C 0.8089(3) 0.4239(3) 0.11716(16) 0.0719(8) Uani 1 1 d .
H5 H 0.7156 0.4122 0.1146 0.086 Uiso 1 1 calc R
C6 C 0.8783(3) 0.3422(3) 0.14897(17) 0.0758(8) Uani 1 1 d .
H6 H 0.8315 0.2759 0.1669 0.091 Uiso 1 1 calc R
C7 C 0.7983(3) 0.6135(2) 0.05218(14) 0.0611(7) Uani 1 1 d .
H7 H 0.8300 0.6273 0.0069 0.073 Uiso 1 1 calc R
C8 C 0.8372(3) 0.7400(2) 0.10226(14) 0.0604(7) Uani 1 1 d .
C9 C 0.8738(3) 0.7554(2) 0.18002(15) 0.0670(7) Uani 1 1 d .
H9 H 0.8791 0.6867 0.2037 0.080 Uiso 1 1 calc R
C10 C 0.9029(3) 0.8712(2) 0.22409(15) 0.0699(8) Uani 1 1 d .
H10 H 0.9277 0.8793 0.2766 0.084 Uiso 1 1 calc R
C11 C 0.8953(3) 0.9728(2) 0.19059(15) 0.0652(7) Uani 1 1 d .
C12 C 0.8590(4) 0.9600(3) 0.11336(17) 0.0928(10) Uani 1 1 d .
H12 H 0.8531 1.0290 0.0900 0.111 Uiso 1 1 calc R
C13 C 0.8310(3) 0.8445(3) 0.06993(16) 0.0894(10) Uani 1 1 d .
H13 H 0.8074 0.8372 0.0174 0.107 Uiso 1 1 calc R
C14 C 0.6432(3) 0.5577(2) 0.02461(14) 0.0586(7) Uani 1 1 d .
C15 C 0.5877(3) 0.4649(3) -0.03675(16) 0.0784(9) Uani 1 1 d .
H15 H 0.6459 0.4390 -0.0631 0.094 Uiso 1 1 calc R
C16 C 0.5517(3) 0.5916(3) 0.06076(15) 0.0780(9) Uani 1 1 d .
H16 H 0.5846 0.6544 0.1027 0.094 Uiso 1 1 calc R
C17 C 0.5846(3) 0.3852(3) 0.27619(15) 0.0723(8) Uani 1 1 d .
C18 C 0.6512(3) 0.2943(3) 0.28153(16) 0.0757(8) Uani 1 1 d .
H18 H 0.7379 0.3087 0.3155 0.091 Uiso 1 1 calc R
C19 C 0.5907(3) 0.1796(3) 0.23647(16) 0.0762(8) Uani 1 1 d .
H19 H 0.6389 0.1184 0.2403 0.091 Uiso 1 1 calc R
C20 C 0.4620(3) 0.1525(2) 0.18629(13) 0.0596(7) Uani 1 1 d .
C21 C 0.3960(3) 0.2450(3) 0.18310(18) 0.0974(11) Uani 1 1 d .
H21 H 0.3081 0.2300 0.1503 0.117 Uiso 1 1 calc R
C22 C 0.4560(4) 0.3612(3) 0.2275(2) 0.1104(13) Uani 1 1 d .
H22 H 0.4084 0.4228 0.2239 0.132 Uiso 1 1 calc R
C23 C 0.3972(3) 0.0271(2) 0.13543(14) 0.0621(7) Uani 1 1 d .
H23 H 0.2984 0.0219 0.1167 0.075 Uiso 1 1 calc R
C24 C 0.4080(3) -0.0788(2) 0.18016(13) 0.0592(7) Uani 1 1 d .
C25 C 0.3030(3) -0.1297(3) 0.21061(17) 0.0787(8) Uani 1 1 d .
H25 H 0.2236 -0.1008 0.2025 0.094 Uiso 1 1 calc R
C26 C 0.3142(4) -0.2242(3) 0.25341(18) 0.0866(9) Uani 1 1 d .
H26 H 0.2423 -0.2583 0.2734 0.104 Uiso 1 1 calc R
C27 C 0.4318(3) -0.2670(3) 0.26609(15) 0.0699(8) Uani 1 1 d .
C28 C 0.5363(3) -0.2184(2) 0.23626(14) 0.0659(7) Uani 1 1 d .
H28 H 0.6157 -0.2474 0.2448 0.079 Uiso 1 1 calc R
C29 C 0.5241(3) -0.1254(2) 0.19307(14) 0.0646(7) Uani 1 1 d .
H29 H 0.5955 -0.0934 0.1722 0.078 Uiso 1 1 calc R
C30 C 0.4521(3) 0.0146(2) 0.06553(13) 0.0602(7) Uani 1 1 d .
C31 C 0.4157(3) -0.0978(3) 0.01714(16) 0.0789(9) Uani 1 1 d .
H31 H 0.3579 -0.1659 0.0280 0.095 Uiso 1 1 calc R
C32 C 0.5375(3) 0.1114(3) 0.04649(15) 0.0744(8) Uani 1 1 d .
H32 H 0.5645 0.1885 0.0775 0.089 Uiso 1 1 calc R
C33 C 0.7250(4) 0.5064(3) 0.5895(2) 0.0924(10) Uani 1 1 d .
H33 H 0.6389 0.5074 0.5968 0.111 Uiso 1 1 calc R
C34 C 0.7419(4) 0.5004(3) 0.51893(18) 0.0838(9) Uani 1 1 d .
H34 H 0.6676 0.4966 0.4778 0.101 Uiso 1 1 calc R
C35 C 0.8727(3) 0.5001(2) 0.50755(16) 0.0701(8) Uani 1 1 d .
C36 C 1.0141(3) 0.4958(2) 0.42918(15) 0.0696(8) Uani 1 1 d .
C37 C 1.0381(4) 0.4901(3) 0.35584(16) 0.0886(10) Uani 1 1 d .
H37 H 0.9664 0.4872 0.3136 0.106 Uiso 1 1 calc R
C38 C 1.1640(4) 0.4890(3) 0.34779(18) 0.0957(11) Uani 1 1 d .
H38 H 1.1781 0.4850 0.2997 0.115 Uiso 1 1 calc R
C39 C 0.1458(4) 0.1528(3) 0.41455(19) 0.0802(9) Uani 1 1 d .
C40 C 0.2330(5) 0.1515(3) 0.3660(3) 0.1083(11) Uani 1 1 d .
H40 H 0.1950 0.1252 0.3141 0.130 Uiso 1 1 calc R
C41 C 0.3696(6) 0.1878(5) 0.3943(4) 0.1495(19) Uani 1 1 d .
H41 H 0.4271 0.1877 0.3623 0.179 Uiso 1 1 calc R
C42 C 0.4279(6) 0.2271(5) 0.4743(6) 0.180(4) Uani 1 1 d .
H42 H 0.5235 0.2514 0.4939 0.216 Uiso 1 1 calc R
C43 C 0.3468(7) 0.2293(5) 0.5216(4) 0.163(3) Uani 1 1 d .
H43 H 0.3867 0.2552 0.5733 0.195 Uiso 1 1 calc R
C44 C 0.2034(5) 0.1932(3) 0.4937(2) 0.1067(13) Uani 1 1 d .
C45 C -0.0124(6) 0.1619(4) 0.5106(2) 0.1073(13) Uani 1 1 d .
C46 C -0.1014(8) 0.1658(5) 0.5609(3) 0.163(3) Uani 1 1 d .
H46 H -0.0647 0.1936 0.6127 0.196 Uiso 1 1 calc R
C47 C -0.2354(10) 0.1287(7) 0.5306(5) 0.191(4) Uani 1 1 d .
H47 H -0.2925 0.1352 0.5624 0.230 Uiso 1 1 calc R
C48 C -0.2983(6) 0.0802(5) 0.4543(5) 0.160(2) Uani 1 1 d .
H48 H -0.3939 0.0516 0.4367 0.192 Uiso 1 1 calc R
C49 C -0.2167(5) 0.0753(4) 0.4054(3) 0.1156(13) Uani 1 1 d .
H49 H -0.2564 0.0441 0.3541 0.139 Uiso 1 1 calc R
C50 C -0.0708(4) 0.1186(3) 0.4341(2) 0.0849(9) Uani 1 1 d .
N1 N 0.8891(3) 0.4960(2) 0.43697(12) 0.0743(7) Uani 1 1 d .
N2 N 0.0087(3) 0.1157(2) 0.38588(14) 0.0767(7) Uani 1 1 d .
N3 N 0.1228(5) 0.1987(3) 0.54124(18) 0.1210(13) Uani 1 1 d .
O1 O 1.0895(2) 0.2800(2) 0.18479(12) 0.0935(7) Uani 1 1 d .
H1A H 1.0389 0.2249 0.1986 0.140 Uiso 1 1 calc R
O2 O 0.9197(2) 1.08984(16) 0.23133(11) 0.0870(6) Uani 1 1 d .
H2A H 0.9383 1.0865 0.2768 0.131 Uiso 1 1 calc R
O3 O 0.6417(2) 0.50328(18) 0.31936(11) 0.0943(7) Uani 1 1 d .
O4 O 0.4361(2) -0.36109(18) 0.30842(11) 0.0945(7) Uani 1 1 d .
H4 H 0.5093 -0.3806 0.3120 0.142 Uiso 1 1 calc R
H3A H 0.7329 0.5129 0.3551 0.142 Uiso 1 1 d R

loop_
_atom_site_aniso_label
_atom_site_aniso_U_11
_atom_site_aniso_U_22
_atom_site_aniso_U_33
_atom_site_aniso_U_23
_atom_site_aniso_U_13
_atom_site_aniso_U_12
C1 0.067(2) 0.0669(18) 0.0611(17) 0.0021(14) 0.0079(14) 0.0223(16)
C2 0.0589(18) 0.098(2) 0.0701(19) 0.0159(17) 0.0191(15) 0.0237(18)
C3 0.066(2) 0.0754(19) 0.0678(18) 0.0146(15) 0.0196(15) 0.0056(15)
C4 0.0600(18) 0.0545(16) 0.0527(15) 0.0020(12) 0.0066(13) 0.0084(13)
C5 0.0541(17) 0.0683(19) 0.088(2) 0.0131(16) 0.0113(15) 0.0128(15)
C6 0.066(2) 0.0622(18) 0.092(2) 0.0194(16) 0.0095(16) 0.0112(15)
C7 0.0672(18) 0.0602(16) 0.0487(15) 0.0059(12) 0.0099(13) 0.0091(13)
C8 0.0627(17) 0.0542(16) 0.0538(16) 0.0065(13) 0.0036(13) 0.0074(12)
C9 0.084(2) 0.0545(16) 0.0548(17) 0.0116(13) 0.0052(14) 0.0147(14)
C10 0.082(2) 0.0623(18) 0.0522(16) 0.0049(14) -0.0019(14) 0.0160(15)
C11 0.0711(18) 0.0523(16) 0.0603(17) 0.0051(14) -0.0004(14) 0.0127(13)
C12 0.140(3) 0.0578(19) 0.065(2) 0.0118(16) -0.0014(19) 0.0243(19)
C13 0.134(3) 0.065(2) 0.0519(17) 0.0097(15) -0.0015(17) 0.0187(18)
C14 0.0646(17) 0.0573(16) 0.0484(15) 0.0050(12) 0.0071(13) 0.0145(13)
C15 0.073(2) 0.084(2) 0.0652(18) -0.0210(16) 0.0163(15) 0.0128(16)
C16 0.077(2) 0.078(2) 0.0566(17) -0.0203(15) 0.0038(16) 0.0058(17)
C17 0.085(2) 0.0677(19) 0.0544(17) -0.0023(14) 0.0003(15) 0.0240(16)
C18 0.0694(19) 0.0644(19) 0.077(2) 0.0054(15) -0.0063(15) 0.0142(15)
C19 0.075(2) 0.0595(18) 0.081(2) 0.0043(15) -0.0042(16) 0.0206(15)
C20 0.0661(18) 0.0654(17) 0.0452(14) 0.0066(12) 0.0065(13) 0.0230(14)
C21 0.087(2) 0.100(2) 0.083(2) -0.0270(19) -0.0240(17) 0.048(2)
C22 0.121(3) 0.090(2) 0.099(3) -0.027(2) -0.027(2) 0.066(2)
C23 0.0590(16) 0.0665(17) 0.0521(15) 0.0004(13) 0.0041(12) 0.0141(13)
C24 0.0627(18) 0.0584(16) 0.0493(15) 0.0007(12) 0.0121(13) 0.0075(14)
C25 0.079(2) 0.073(2) 0.085(2) 0.0095(17) 0.0289(17) 0.0169(16)
C26 0.095(3) 0.081(2) 0.092(2) 0.0157(19) 0.0488(19) 0.0109(19)
C27 0.092(2) 0.0581(17) 0.0580(17) 0.0066(14) 0.0237(16) 0.0127(16)
C28 0.0737(19) 0.0657(18) 0.0566(16) 0.0083(14) 0.0162(14) 0.0167(15)
C29 0.0699(19) 0.0662(17) 0.0583(16) 0.0112(14) 0.0207(14) 0.0142(15)
C30 0.0669(17) 0.0548(16) 0.0475(15) 0.0064(12) -0.0005(13) 0.0099(13)
C31 0.104(2) 0.0567(17) 0.0591(18) -0.0002(14) 0.0167(16) -0.0053(16)
C32 0.100(2) 0.0530(17) 0.0545(17) -0.0049(13) 0.0128(16) 0.0026(15)
C33 0.088(2) 0.095(2) 0.087(3) 0.0147(19) 0.030(2) 0.0018(19)
C34 0.083(2) 0.086(2) 0.069(2) 0.0144(16) 0.0123(17) 0.0028(17)
C35 0.077(2) 0.0615(17) 0.0566(18) 0.0075(13) 0.0098(16) -0.0050(14)
C36 0.071(2) 0.0678(19) 0.0509(17) 0.0050(13) 0.0078(15) -0.0105(15)
C37 0.094(3) 0.099(2) 0.0524(19) 0.0101(16) 0.0097(17) -0.007(2)
C38 0.106(3) 0.100(3) 0.062(2) 0.0043(17) 0.024(2) -0.009(2)
C39 0.086(3) 0.0596(18) 0.081(2) 0.0029(16) -0.001(2) 0.0197(17)
C40 0.094(3) 0.101(3) 0.129(3) 0.020(2) 0.024(3) 0.027(2)
C41 0.089(4) 0.115(4) 0.248(7) 0.050(4) 0.037(4) 0.032(3)
C42 0.089(4) 0.093(3) 0.297(11) 0.019(5) -0.048(5) 0.015(3)
C43 0.148(6) 0.101(3) 0.173(6) -0.025(3) -0.069(5) 0.041(4)
C44 0.123(4) 0.072(2) 0.097(3) -0.012(2) -0.029(3) 0.042(2)
C45 0.172(4) 0.104(3) 0.071(3) 0.028(2) 0.026(3) 0.087(3)
C46 0.289(8) 0.168(5) 0.112(4) 0.074(4) 0.084(5) 0.163(6)
C47 0.281(10) 0.217(7) 0.192(7) 0.131(6) 0.129(7) 0.182(8)
C48 0.133(4) 0.168(5) 0.243(7) 0.119(5) 0.094(5) 0.086(4)
C49 0.111(3) 0.119(3) 0.136(3) 0.051(3) 0.034(3) 0.053(3)
C50 0.109(3) 0.074(2) 0.080(2) 0.0244(18) 0.017(2) 0.042(2)
N1 0.0798(19) 0.0724(16) 0.0504(14) 0.0070(11) 0.0045(12) -0.0067(13)
N2 0.087(2) 0.0698(16) 0.0670(16) 0.0064(12) 0.0064(15) 0.0250(14)
N3 0.186(4) 0.102(2) 0.066(2) -0.0047(17) -0.014(2) 0.077(3)
O1 0.0846(15) 0.0936(15) 0.1043(16) 0.0185(13) 0.0117(12) 0.0403(12)
O2 0.1161(17) 0.0576(12) 0.0717(13) -0.0005(10) -0.0015(11) 0.0240(11)
O3 0.1120(17) 0.0719(14) 0.0774(14) -0.0114(11) -0.0091(12) 0.0274(12)
O4 0.1279(19) 0.0754(14) 0.0891(15) 0.0288(12) 0.0431(13) 0.0218(13)

loop_
_atom_type_symbol
_atom_type_description
_atom_type_scat_dispersion_real
_atom_type_scat_dispersion_imag
_atom_type_scat_source
C C 0.0033 0.0016 'International Tables Vol C Tables 4.2.6.8 and 6.1.1.4'
H H 0.0000 0.0000 'International Tables Vol C Tables 4.2.6.8 and 6.1.1.4'
N N 0.0061 0.0033 'International Tables Vol C Tables 4.2.6.8 and 6.1.1.4'
O O 0.0106 0.0060 'International Tables Vol C Tables 4.2.6.8 and 6.1.1.4'

loop_
_geom_angle_atom_site_label_1
_geom_angle_atom_site_label_2
_geom_angle_atom_site_label_3
_geom_angle
_geom_angle_site_symmetry_1
_geom_angle_site_symmetry_3
C6 C1 O1 122.8(3) . .
C6 C1 C2 119.6(3) . .
O1 C1 C2 117.6(3) . .
C1 C2 C3 120.1(3) . .
C2 C3 C4 121.6(3) . .
C5 C4 C3 116.5(3) . .
C5 C4 C7 122.9(2) . .
C3 C4 C7 120.6(2) . .
C6 C5 C4 121.9(3) . .
C1 C6 C5 120.1(3) . .
C14 C7 C8 113.1(2) . .
C14 C7 C4 111.7(2) . .
C8 C7 C4 112.6(2) . .
C9 C8 C13 117.1(2) . .
C9 C8 C7 122.9(2) . .
C13 C8 C7 120.0(2) . .
C8 C9 C10 121.5(2) . .
C11 C10 C9 120.1(2) . .
C10 C11 C12 119.5(2) . .
C10 C11 O2 122.8(2) . .
C12 C11 O2 117.7(2) . .
C11 C12 C13 120.0(3) . .
C8 C13 C12 121.8(3) . .
C15 C14 C16 115.9(2) . .
C15 C14 C7 120.9(3) . .
C16 C14 C7 123.1(2) . .
C14 C15 C16 122.2(3) . 2_665
C14 C16 C15 121.9(2) . 2_665
C18 C17 C22 119.2(3) . .
C18 C17 O3 122.4(3) . .
C22 C17 O3 118.4(3) . .
C17 C18 C19 119.9(3) . .
C20 C19 C18 122.5(3) . .
C21 C20 C19 116.4(3) . .
C21 C20 C23 121.3(2) . .
C19 C20 C23 122.3(2) . .
C20 C21 C22 121.8(3) . .
C17 C22 C21 120.2(3) . .
C20 C23 C24 111.32(19) . .
C20 C23 C30 112.7(2) . .
C24 C23 C30 112.9(2) . .
C25 C24 C29 117.7(3) . .
C25 C24 C23 120.6(3) . .
C29 C24 C23 121.7(2) . .
C24 C25 C26 120.8(3) . .
C27 C26 C25 120.0(3) . .
C28 C27 C26 120.2(3) . .
C28 C27 O4 122.7(3) . .
C26 C27 O4 117.1(3) . .
C27 C28 C29 119.6(3) . .
C28 C29 C24 121.7(3) . .
C32 C30 C31 116.3(2) . .
C32 C30 C23 123.1(2) . .
C31 C30 C23 120.6(2) . .
C32 C31 C30 121.8(3) 2_655 .
C30 C32 C31 121.9(2) . 2_655
C34 C33 C38 120.8(3) . 2_766
C33 C34 C35 119.9(3) . .
N1 C35 C34 119.5(3) . .
N1 C35 C36 120.8(3) . 2_766
C34 C35 C36 119.7(3) . 2_766
N1 C36 C37 120.1(3) . .
N1 C36 C35 122.0(3) . 2_766
C37 C36 C35 118.0(3) . 2_766
C38 C37 C36 120.1(3) . .
C37 C38 C33 121.5(3) . 2_766
N2 C39 C40 119.8(3) . .
N2 C39 C44 120.0(4) . .
C40 C39 C44 120.2(4) . .
C41 C40 C39 120.0(5) . .
C40 C41 C42 119.9(6) . .
C43 C42 C41 121.1(6) . .
C42 C43 C44 120.5(6) . .
N3 C44 C43 120.2(5) . .
N3 C44 C39 121.5(4) . .
C43 C44 C39 118.3(5) . .
N3 C45 C50 122.9(4) . .
N3 C45 C46 117.6(5) . .
C50 C45 C46 119.5(5) . .
C47 C46 C45 117.7(6) . .
C46 C47 C48 124.6(7) . .
C49 C48 C47 118.9(6) . .
C48 C49 C50 119.2(5) . .
N2 C50 C45 120.9(4) . .
N2 C50 C49 119.0(4) . .
C45 C50 C49 120.0(4) . .
C36 N1 C35 117.2(2) . .
C39 N2 C50 118.0(3) . .
C45 N3 C44 116.6(4) . .

loop_
_geom_bond_atom_site_label_1
_geom_bond_atom_site_label_2
_geom_bond_distance
_geom_bond_site_symmetry_2
C1 C6 1.359(4) .
C1 O1 1.369(3) .
C1 C2 1.370(4) .
C2 C3 1.374(4) .
C3 C4 1.387(4) .
C4 C5 1.381(4) .
C4 C7 1.529(3) .
C5 C6 1.376(4) .
C7 C14 1.520(4) .
C7 C8 1.523(3) .
C8 C9 1.374(3) .
C8 C13 1.376(4) .
C9 C10 1.387(3) .
C10 C11 1.360(3) .
C11 C12 1.366(4) .
C11 O2 1.380(3) .
C12 C13 1.381(4) .
C14 C15 1.368(3) .
C14 C16 1.371(4) .
C15 C16 1.377(4) 2_665
C16 C15 1.377(4) 2_665
C17 C18 1.347(4) .
C17 C22 1.364(4) .
C17 O3 1.395(3) .
C18 C19 1.381(4) .
C19 C20 1.373(3) .
C20 C21 1.358(4) .
C20 C23 1.521(3) .
C21 C22 1.389(4) .
C23 C24 1.523(4) .
C23 C30 1.530(4) .
C24 C25 1.376(4) .
C24 C29 1.387(4) .
C25 C26 1.394(4) .
C26 C27 1.377(4) .
C27 C28 1.358(4) .
C27 O4 1.378(3) .
C28 C29 1.386(4) .
C30 C32 1.372(4) .
C30 C31 1.386(3) .
C31 C32 1.376(4) 2_655
C32 C31 1.376(4) 2_655
C33 C34 1.349(4) .
C33 C38 1.407(5) 2_766
C34 C35 1.412(4) .
C35 N1 1.348(3) .
C35 C36 1.428(4) 2_766
C36 N1 1.329(3) .
C36 C37 1.427(4) .
C36 C35 1.428(4) 2_766
C37 C38 1.342(4) .
C38 C33 1.407(4) 2_766
C39 N2 1.337(4) .
C39 C40 1.411(5) .
C39 C44 1.420(5) .
C40 C41 1.331(6) .
C41 C42 1.434(9) .
C42 C43 1.344(9) .
C43 C44 1.393(7) .
C44 N3 1.348(5) .
C45 N3 1.324(5) .
C45 C50 1.382(5) .
C45 C46 1.453(7) .
C46 C47 1.312(9) .
C47 C48 1.395(9) .
C48 C49 1.375(6) .
C49 C50 1.421(5) .
C50 N2 1.346(4) .
